data_4020292
loop_
_publ_author_name
'Nurullah Saracoglu'
'Oktay Talaz'
'Ak\'in Azizoglu'
'William H. Watson'
'Metin Balci'

_journal_name_full 'Journal of Organic Chemistry'
_journal_page_first 5403
_journal_page_last 5408
_journal_paper_doi 10.1021/jo050327o
_journal_volume 70
_journal_year 2005
_chemical_formula_sum 'C19 H20 O5'
_chemical_formula_weight 328.35
_space_group_IT_number 14
_symmetry_cell_setting monoclinic
_symmetry_space_group_name_Hall '-P 2ybc'
_symmetry_space_group_name_H-M 'P 1 21/c 1'
_cell_angle_alpha 90.00
_cell_angle_beta 104.623(7)
_cell_angle_gamma 90.00
_cell_formula_units_Z 4
_cell_length_a 10.549(4)
_cell_length_b 10.483(4)
_cell_length_c 14.482(5)
_cell_measurement_temperature 295(2)
_cell_volume 1549.7(10)
_diffrn_ambient_temperature 295(2)
_exptl_crystal_density_diffrn 1.407
_cod_depositor_comments
;
The following automatic conversions were performed:
'_symmetry_cell_setting' value 'Monoclinic' changed to 'monoclinic'
according to '/home/saulius/struct/CIF-dictionaries/cif_core.dic'
dictionary named 'cif_core.dic' version 2.4.1 from 2010-06-29.

Automatic conversion script
Id: cif_fix_enum 1527 2010-12-29 10:47:43Z saulius 
;
_cod_original_sg_symbol_H-M 'P 21/c'
_cod_database_code 4020292

loop_
_symmetry_equiv_pos_as_xyz
'x, y, z'
'-x, y+1/2, -z+1/2'
'-x, -y, -z'
'x, -y-1/2, z-1/2'

loop_
_atom_site_label
_atom_site_type_symbol
_atom_site_fract_x
_atom_site_fract_y
_atom_site_fract_z
_atom_site_U_iso_or_equiv
_atom_site_adp_type
_atom_site_occupancy
_atom_site_symmetry_multiplicity
_atom_site_calc_flag
_atom_site_refinement_flags
_atom_site_disorder_assembly
_atom_site_disorder_group
O1 O 0.4088(2) 0.1757(2) 0.07432(16) 0.0798(7) Uani 1 1 d . . .
O2 O 0.56734(19) 0.23253(18) 0.19800(14) 0.0596(6) Uani 1 1 d . . .
O3 O 0.6936(2) 0.3339(2) 0.32280(17) 0.0777(7) Uani 1 1 d . . .
O4 O 0.3845(2) -0.03697(19) 0.39861(15) 0.0724(7) Uani 1 1 d . . .
O5 O 0.21082(18) 0.00286(15) 0.45428(13) 0.0535(5) Uani 1 1 d . . .
C1 C 0.3697(2) 0.3444(2) 0.17796(18) 0.0464(7) Uani 1 1 d . . .
H1 H 0.3428 0.4121 0.1303 0.056 Uiso 1 1 calc R . .
C2 C 0.4670(2) 0.3958(2) 0.26508(18) 0.0448(7) Uani 1 1 d . . .
H2 H 0.4806 0.4873 0.2578 0.054 Uiso 1 1 calc R . .
C3 C 0.4184(2) 0.3704(2) 0.35622(18) 0.0416(7) Uani 1 1 d . . .
H3 H 0.4789 0.4033 0.4142 0.050 Uiso 1 1 calc R . .
C4 C 0.2881(2) 0.4339(2) 0.33564(18) 0.0399(7) Uani 1 1 d . . .
C5 C 0.2223(2) 0.5287(3) 0.38501(19) 0.0508(7) Uani 1 1 d . . .
H5 H 0.2802 0.5883 0.4282 0.061 Uiso 1 1 calc R . .
C6 C 0.1247(3) 0.4541(3) 0.4276(2) 0.0623(8) Uani 1 1 d . . .
H6A H 0.1672 0.3830 0.4661 0.075 Uiso 1 1 calc R . .
H6B H 0.0849 0.5090 0.4664 0.075 Uiso 1 1 calc R . .
C7 C 0.0231(3) 0.4075(3) 0.3389(2) 0.0634(9) Uani 1 1 d . . .
H7A H -0.0631 0.4414 0.3370 0.076 Uiso 1 1 calc R . .
H7B H 0.0186 0.3151 0.3372 0.076 Uiso 1 1 calc R . .
C8 C 0.0745(2) 0.4599(3) 0.2559(2) 0.0537(7) Uani 1 1 d . . .
H8 H 0.0113 0.4629 0.1933 0.064 Uiso 1 1 calc R . .
C9 C 0.2019(2) 0.3938(3) 0.25945(18) 0.0434(7) Uani 1 1 d . . .
C10 C 0.2473(2) 0.2880(3) 0.20583(17) 0.0455(7) Uani 1 1 d . . .
H10 H 0.1792 0.2596 0.1503 0.055 Uiso 1 1 calc R . .
C11 C 0.3044(2) 0.1794(2) 0.27275(17) 0.0423(7) Uani 1 1 d . . .
H11 H 0.3271 0.1016 0.2430 0.051 Uiso 1 1 calc R . .
C12 C 0.4029(2) 0.2267(2) 0.35814(17) 0.0403(7) Uani 1 1 d . . .
H12 H 0.4838 0.1768 0.3785 0.048 Uiso 1 1 calc R . .
C13 C 0.1280(3) 0.5876(3) 0.2982(2) 0.0595(8) Uani 1 1 d . . .
H13A H 0.0618 0.6407 0.3149 0.071 Uiso 1 1 calc R . .
H13B H 0.1723 0.6345 0.2578 0.071 Uiso 1 1 calc R . .
C14 C 0.4438(3) 0.2431(3) 0.1408(2) 0.0557(8) Uani 1 1 d . . .
C15 C 0.5899(3) 0.3243(3) 0.2687(2) 0.0531(8) Uani 1 1 d . . .
C16 C 0.2806(2) 0.1650(2) 0.37017(17) 0.0426(7) Uani 1 1 d . . .
H16 H 0.2137 0.2184 0.3872 0.051 Uiso 1 1 calc R . .
C17 C 0.2997(3) 0.0336(3) 0.40783(19) 0.0476(7) Uani 1 1 d . . .
C18 C 0.2172(3) -0.1271(3) 0.4887(3) 0.0768(10) Uani 1 1 d . . .
H18A H 0.2296 -0.1849 0.4394 0.092 Uiso 1 1 calc R . .
H18B H 0.2911 -0.1366 0.5439 0.092 Uiso 1 1 calc R . .
C19 C 0.0980(3) -0.1580(3) 0.5143(3) 0.0888(12) Uani 1 1 d . . .
H19A H 0.0902 -0.1057 0.5670 0.133 Uiso 1 1 calc R . .
H19B H 0.0993 -0.2463 0.5323 0.133 Uiso 1 1 calc R . .
H19C H 0.0247 -0.1427 0.4608 0.133 Uiso 1 1 calc R . .

loop_
_atom_site_aniso_label
_atom_site_aniso_U_11
_atom_site_aniso_U_22
_atom_site_aniso_U_33
_atom_site_aniso_U_23
_atom_site_aniso_U_13
_atom_site_aniso_U_12
O1 0.1025(17) 0.0813(16) 0.0661(14) -0.0155(14) 0.0408(13) 0.0053(14)
O2 0.0626(13) 0.0474(12) 0.0807(13) 0.0046(11) 0.0398(11) 0.0088(10)
O3 0.0455(13) 0.0816(17) 0.1087(17) 0.0028(14) 0.0244(12) 0.0041(12)
O4 0.0850(15) 0.0417(12) 0.1073(17) 0.0081(12) 0.0554(13) 0.0163(11)
O5 0.0586(11) 0.0333(11) 0.0764(13) 0.0131(9) 0.0313(10) -0.0019(9)
C1 0.0533(16) 0.0420(16) 0.0500(15) 0.0099(13) 0.0246(13) 0.0077(13)
C2 0.0442(15) 0.0329(14) 0.0649(17) 0.0084(13) 0.0279(13) 0.0027(12)
C3 0.0425(15) 0.0334(14) 0.0517(15) 0.0006(12) 0.0169(12) -0.0024(11)
C4 0.0385(14) 0.0327(14) 0.0534(16) 0.0019(13) 0.0205(13) -0.0029(12)
C5 0.0503(16) 0.0407(16) 0.0687(18) -0.0065(14) 0.0283(14) 0.0007(13)
C6 0.0663(19) 0.0569(19) 0.078(2) -0.0044(17) 0.0443(17) 0.0012(16)
C7 0.0450(16) 0.0599(19) 0.095(2) 0.0026(18) 0.0359(16) -0.0019(15)
C8 0.0422(15) 0.0523(17) 0.0689(17) 0.0043(15) 0.0183(13) 0.0046(14)
C9 0.0414(14) 0.0394(15) 0.0541(16) 0.0058(13) 0.0204(13) 0.0031(12)
C10 0.0454(15) 0.0456(16) 0.0468(14) -0.0006(13) 0.0141(12) 0.0013(13)
C11 0.0469(15) 0.0363(15) 0.0487(15) -0.0004(13) 0.0213(12) 0.0027(12)
C12 0.0431(14) 0.0323(14) 0.0494(15) 0.0046(12) 0.0194(12) 0.0023(11)
C13 0.0541(17) 0.0436(17) 0.089(2) 0.0039(16) 0.0334(16) 0.0091(15)
C14 0.068(2) 0.0548(19) 0.0547(17) 0.0117(16) 0.0342(16) 0.0025(16)
C15 0.0521(19) 0.0452(18) 0.0700(19) 0.0095(16) 0.0302(16) -0.0006(15)
C16 0.0492(15) 0.0288(14) 0.0555(16) 0.0028(12) 0.0238(12) 0.0013(12)
C17 0.0545(17) 0.0358(16) 0.0588(17) -0.0012(14) 0.0259(14) -0.0033(14)
C18 0.080(2) 0.0401(18) 0.118(3) 0.0330(19) 0.039(2) 0.0009(16)
C19 0.087(3) 0.066(2) 0.121(3) 0.038(2) 0.040(2) -0.009(2)

loop_
_geom_bond_atom_site_label_1
_geom_bond_atom_site_label_2
_geom_bond_distance
_geom_bond_site_symmetry_2
_geom_bond_publ_flag
O1 C14 1.176(3) . ?
O2 C14 1.361(3) . ?
O2 C15 1.381(3) . ?
O3 C15 1.178(3) . ?
O4 C17 1.193(3) . ?
O5 C17 1.325(3) . ?
O5 C18 1.447(3) . ?
C1 C14 1.497(4) . ?
C1 C2 1.510(4) . ?
C1 C10 1.562(3) . ?
C2 C15 1.487(4) . ?
C2 C3 1.555(3) . ?
C3 C4 1.488(3) . ?
C3 C12 1.517(4) . ?
C4 C9 1.309(3) . ?
C4 C5 1.494(3) . ?
C5 C13 1.523(4) . ?
C5 C6 1.541(4) . ?
C6 C7 1.531(4) . ?
C7 C8 1.540(4) . ?
C8 C9 1.501(3) . ?
C8 C13 1.521(4) . ?
C9 C10 1.500(4) . ?
C10 C11 1.518(3) . ?
C11 C12 1.485(3) . ?
C11 C16 1.502(3) . ?
C12 C16 1.493(3) . ?
C16 C17 1.476(4) . ?
C18 C19 1.435(4) . ?
